data_4038238
loop_
_publ_author_name
'Pradhan, Sourav'
'Roy, Subhasish'
'Banerjee, Sonbidya'
'De, Pinaki Bhusan'
'Punniyamurthy, Tharmalingam'

_publ_section_title
;
 Oxidative C-H/N-H Annulation of Aromatic Amides with Dialkyl Malonates:
 Access to Isoindolinones and Dihydrobenzoindoles.
;
_journal_issue 8
_journal_name_full 'The Journal of organic chemistry'
_journal_page_first 5741
_journal_page_last 5749
_journal_paper_doi 10.1021/acs.joc.0c00466
_journal_volume 85
_journal_year 2020
_chemical_formula_moiety 'C25 H24 N2 O5'
_chemical_formula_sum 'C25 H24 N2 O5'
_chemical_formula_weight 432.46
_space_group_crystal_system triclinic
_space_group_IT_number 2
_space_group_name_Hall '-P 1'
_space_group_name_H-M_alt 'P -1'
_atom_sites_solution_hydrogens geom
_audit_creation_method SHELXL-2016/6
_cell_angle_alpha 92.062(3)
_cell_angle_beta 112.040(3)
_cell_angle_gamma 110.021(3)
_cell_formula_units_Z 2
_cell_length_a 9.2898(8)
_cell_length_b 11.6784(9)
_cell_length_c 12.1295(10)
_cell_measurement_reflns_used 4889
_cell_measurement_temperature 296(2)
_cell_measurement_theta_max 20.95
_cell_measurement_theta_min 2.38
_cell_volume 1125.43(17)
_computing_structure_refinement 'SHELXL-2016/6 (Sheldrick, 2016)'
_computing_structure_solution 'SHELXT 2014/5 (Sheldrick, 2014)'
_diffrn_ambient_temperature 296(2)
_diffrn_measured_fraction_theta_full 1.000
_diffrn_measured_fraction_theta_max 1.000
_diffrn_measurement_device_type 'Bruker APEX-II CCD'
_diffrn_measurement_method '\f and \w scans'
_diffrn_radiation_type MoK\a
_diffrn_radiation_wavelength 0.71073
_diffrn_reflns_av_R_equivalents 0.0742
_diffrn_reflns_av_unetI/netI 0.0339
_diffrn_reflns_Laue_measured_fraction_full 1.000
_diffrn_reflns_Laue_measured_fraction_max 1.000
_diffrn_reflns_limit_h_max 11
_diffrn_reflns_limit_h_min -11
_diffrn_reflns_limit_k_max 13
_diffrn_reflns_limit_k_min -13
_diffrn_reflns_limit_l_max 14
_diffrn_reflns_limit_l_min -14
_diffrn_reflns_number 46466
_diffrn_reflns_point_group_measured_fraction_full 1.000
_diffrn_reflns_point_group_measured_fraction_max 1.000
_diffrn_reflns_theta_full 24.995
_diffrn_reflns_theta_max 24.995
_diffrn_reflns_theta_min 1.844
_exptl_absorpt_coefficient_mu 0.090
_exptl_crystal_colour colorless
_exptl_crystal_density_diffrn 1.276
_exptl_crystal_description needle
_exptl_crystal_F_000 456
_refine_diff_density_max 0.209
_refine_diff_density_min -0.221
_refine_diff_density_rms 0.038
_refine_ls_extinction_method none
_refine_ls_goodness_of_fit_ref 1.024
_refine_ls_hydrogen_treatment constr
_refine_ls_matrix_type full
_refine_ls_number_parameters 293
_refine_ls_number_reflns 3960
_refine_ls_number_restraints 0
_refine_ls_restrained_S_all 1.024
_refine_ls_R_factor_all 0.0805
_refine_ls_R_factor_gt 0.0520
_refine_ls_shift/su_max 0.000
_refine_ls_shift/su_mean 0.000
_refine_ls_structure_factor_coef Fsqd
_refine_ls_weighting_details 'w=1/[\s^2^(Fo^2^)+(0.0601P)^2^+0.4889P] where P=(Fo^2^+2Fc^2^)/3'
_refine_ls_weighting_scheme calc
_refine_ls_wR_factor_gt 0.1222
_refine_ls_wR_factor_ref 0.1443
_reflns_Friedel_coverage 0.000
_reflns_number_gt 2803
_reflns_number_total 3959
_reflns_threshold_expression 'I > 2\s(I)'
_cod_data_source_file jo0c00466_si_001.cif
_cod_data_source_block PS-4H_0m_a
_cod_depositor_comments 'Adding full bibliography for 4038238.cif.'
_cod_database_code 4038238
_shelx_shelxl_version_number 2016/6
_shelx_space_group_comment
;
The symmetry employed for this shelxl refinement is uniquely defined
by the following loop, which should always be used as a source of
symmetry information in preference to the above space-group names.
They are only intended as comments.
;

loop_
_space_group_symop_operation_xyz
'x, y, z'
'-x, -y, -z'

loop_
_atom_site_label
_atom_site_type_symbol
_atom_site_fract_x
_atom_site_fract_y
_atom_site_fract_z
_atom_site_U_iso_or_equiv
_atom_site_adp_type
_atom_site_occupancy
_atom_site_site_symmetry_order
_atom_site_calc_flag
_atom_site_refinement_flags_posn
_atom_site_refinement_flags_adp
_atom_site_refinement_flags_occupancy
_atom_site_disorder_assembly
_atom_site_disorder_group
O001 O 0.70541(18) 0.82933(14) 0.83782(13) 0.0456(4) Uani 1 1 d . . . . .
O002 O 0.54124(19) 0.69445(16) 0.61445(13) 0.0540(4) Uani 1 1 d . . . . .
O003 O 0.9624(2) 0.83063(14) 0.94669(14) 0.0560(4) Uani 1 1 d . . . . .
O004 O 0.7276(2) 0.70162(17) 0.53724(15) 0.0626(5) Uani 1 1 d . . . . .
N005 N 0.9701(2) 0.70763(17) 0.75559(16) 0.0465(5) Uani 1 1 d . . . . .
O006 O 1.2099(2) 0.78511(19) 0.7308(2) 0.0869(7) Uani 1 1 d . . . . .
C007 C 0.8365(3) 0.79997(18) 0.85508(19) 0.0403(5) Uani 1 1 d . . . . .
N008 N 0.9427(3) 0.94317(18) 0.7187(2) 0.0635(6) Uani 1 1 d . . . . .
C1 C 0.7336(3) 0.57556(19) 0.78234(18) 0.0434(5) Uani 1 1 d . . . . .
C00A C 0.6898(3) 0.70354(19) 0.6209(2) 0.0425(5) Uani 1 1 d . . . . .
C00B C 0.8053(3) 0.70269(19) 0.75050(19) 0.0414(5) Uani 1 1 d . . . . .
C00C C 1.0627(3) 0.9182(2) 0.7014(2) 0.0486(6) Uani 1 1 d . . . . .
C00D C 0.8543(3) 0.5247(2) 0.80819(19) 0.0480(6) Uani 1 1 d . . . . .
C00E C 0.9961(3) 0.5989(2) 0.7927(2) 0.0509(6) Uani 1 1 d . . . . .
C00F C 0.7145(3) 0.9066(2) 0.9406(2) 0.0525(6) Uani 1 1 d . . . . .
H00F H 0.832407 0.955633 0.994368 0.063 Uiso 1 1 calc R U . . .
C00G C 1.0833(3) 0.7986(2) 0.7289(2) 0.0537(6) Uani 1 1 d . . . . .
C00H C 0.8330(4) 0.4088(2) 0.8452(2) 0.0631(7) Uani 1 1 d . . . . .
C00I C 0.4107(3) 0.6866(3) 0.4954(2) 0.0626(7) Uani 1 1 d . . . . .
H00I H 0.424923 0.643342 0.431873 0.075 Uiso 1 1 calc R U . . .
C00J C 0.5852(3) 0.5143(2) 0.7919(2) 0.0596(7) Uani 1 1 d . . . . .
H00J H 0.503435 0.547784 0.775160 0.072 Uiso 1 1 calc R U . . .
C00K C 1.1718(3) 0.9982(3) 0.6611(2) 0.0625(7) Uani 1 1 d . . . . .
H00K H 1.254133 0.977800 0.649526 0.075 Uiso 1 1 calc R U . . .
C00L C 1.1269(4) 0.5607(3) 0.8131(2) 0.0669(7) Uani 1 1 d . . . . .
H00L H 1.222399 0.607500 0.802183 0.080 Uiso 1 1 calc R U . . .
C00M C 1.1566(4) 1.1081(3) 0.6385(2) 0.0713(8) Uani 1 1 d . . . . .
H00M H 1.228907 1.163403 0.611074 0.086 Uiso 1 1 calc R U . . .
C00N C 1.0357(4) 1.1370(2) 0.6560(3) 0.0733(8) Uani 1 1 d . . . . .
H00N H 1.023582 1.211427 0.640722 0.088 Uiso 1 1 calc R U . . .
C00O C 0.5616(4) 0.3985(3) 0.8280(3) 0.0750(8) Uani 1 1 d . . . . .
H00O H 0.461312 0.354834 0.834412 0.090 Uiso 1 1 calc R U . . .
C00P C 0.9680(5) 0.3705(3) 0.8674(3) 0.0814(10) Uani 1 1 d . . . . .
H00P H 0.962495 0.295265 0.892149 0.098 Uiso 1 1 calc R U . . .
C00Q C 0.6798(5) 0.3480(2) 0.8540(3) 0.0761(9) Uani 1 1 d . . . . .
H00Q H 0.658648 0.271473 0.878161 0.091 Uiso 1 1 calc R U . . .
C00R C 0.6316(4) 0.8212(3) 1.0076(3) 0.0798(9) Uani 1 1 d . . . . .
H00A H 0.515847 0.774206 0.954808 0.120 Uiso 1 1 calc R U . . .
H00B H 0.637900 0.869203 1.076405 0.120 Uiso 1 1 calc R U . . .
H00C H 0.688040 0.765683 1.034391 0.120 Uiso 1 1 calc R U . . .
C00S C 1.1069(5) 0.4441(3) 0.8524(3) 0.0827(10) Uani 1 1 d . . . . .
H00S H 1.194426 0.416673 0.868852 0.099 Uiso 1 1 calc R U . . .
C00T C 0.6276(4) 0.9914(3) 0.8874(3) 0.0802(9) Uani 1 1 d . . . . .
H00D H 0.681786 1.039474 0.841336 0.120 Uiso 1 1 calc R U . . .
H00E H 0.633465 1.045967 0.951462 0.120 Uiso 1 1 calc R U . . .
H00G H 0.511942 0.942937 0.835474 0.120 Uiso 1 1 calc R U . . .
C00U C 0.9315(4) 1.0522(3) 0.6972(3) 0.0793(9) Uani 1 1 d . . . . .
H00U H 0.849722 1.071744 0.710589 0.095 Uiso 1 1 calc R U . . .
C00V C 0.2472(4) 0.6116(3) 0.5004(3) 0.0903(11) Uani 1 1 d . . . . .
H00H H 0.247017 0.532108 0.518272 0.135 Uiso 1 1 calc R U . . .
H00R H 0.156381 0.600145 0.423573 0.135 Uiso 1 1 calc R U . . .
H00T H 0.233394 0.654264 0.562434 0.135 Uiso 1 1 calc R U . . .
C00W C 0.4300(5) 0.8165(3) 0.4758(3) 0.1060(12) Uani 1 1 d . . . . .
H00V H 0.414085 0.858115 0.537367 0.159 Uiso 1 1 calc R U . . .
H00W H 0.347616 0.813446 0.397600 0.159 Uiso 1 1 calc R U . . .
H00$ H 0.540674 0.860744 0.480051 0.159 Uiso 1 1 calc R U . . .

loop_
_atom_site_aniso_label
_atom_site_aniso_U_11
_atom_site_aniso_U_22
_atom_site_aniso_U_33
_atom_site_aniso_U_23
_atom_site_aniso_U_13
_atom_site_aniso_U_12
O001 0.0427(9) 0.0511(9) 0.0433(8) 0.0048(7) 0.0165(7) 0.0199(7)
O002 0.0466(10) 0.0770(12) 0.0382(8) 0.0073(8) 0.0117(7) 0.0303(8)
O003 0.0502(10) 0.0488(9) 0.0540(10) 0.0032(7) 0.0055(8) 0.0201(8)
O004 0.0685(12) 0.0845(13) 0.0496(10) 0.0252(9) 0.0321(9) 0.0368(10)
N005 0.0448(11) 0.0442(11) 0.0560(11) 0.0138(9) 0.0222(9) 0.0214(9)
O006 0.0663(13) 0.0761(14) 0.142(2) 0.0266(13) 0.0596(13) 0.0356(11)
C007 0.0446(13) 0.0327(11) 0.0431(12) 0.0130(9) 0.0178(11) 0.0141(10)
N008 0.0761(15) 0.0468(12) 0.0955(17) 0.0322(11) 0.0552(14) 0.0319(11)
C1 0.0552(14) 0.0321(11) 0.0378(11) 0.0102(9) 0.0159(10) 0.0143(10)
C00A 0.0496(14) 0.0378(12) 0.0442(12) 0.0124(9) 0.0203(11) 0.0200(10)
C00B 0.0428(12) 0.0397(12) 0.0463(12) 0.0149(10) 0.0195(10) 0.0196(10)
C00C 0.0481(13) 0.0464(13) 0.0467(13) 0.0079(10) 0.0221(11) 0.0102(11)
C00D 0.0663(16) 0.0370(12) 0.0364(11) 0.0070(9) 0.0151(11) 0.0218(12)
C00E 0.0613(15) 0.0446(13) 0.0441(13) 0.0052(10) 0.0095(11) 0.0310(12)
C00F 0.0492(14) 0.0451(13) 0.0546(14) -0.0065(11) 0.0199(11) 0.0114(11)
C00G 0.0490(14) 0.0525(15) 0.0626(15) 0.0073(12) 0.0238(12) 0.0224(12)
C00H 0.103(2) 0.0431(14) 0.0419(13) 0.0100(11) 0.0196(14) 0.0384(15)
C00I 0.0591(16) 0.0835(19) 0.0401(13) 0.0006(12) 0.0059(11) 0.0390(15)
C00J 0.0677(17) 0.0444(14) 0.0635(16) 0.0149(12) 0.0317(13) 0.0121(12)
C00K 0.0607(16) 0.0668(18) 0.0537(15) 0.0142(13) 0.0272(13) 0.0131(13)
C00L 0.0660(17) 0.0667(17) 0.0648(16) 0.0041(13) 0.0113(13) 0.0400(14)
C00M 0.078(2) 0.0614(18) 0.0556(16) 0.0195(13) 0.0293(14) 0.0031(15)
C00N 0.099(2) 0.0441(15) 0.0711(18) 0.0239(13) 0.0328(17) 0.0223(15)
C00O 0.099(2) 0.0477(16) 0.0767(19) 0.0180(14) 0.0479(18) 0.0123(16)
C00P 0.126(3) 0.0531(17) 0.0592(17) 0.0154(14) 0.0155(18) 0.053(2)
C00Q 0.123(3) 0.0377(14) 0.0653(17) 0.0214(13) 0.0446(18) 0.0213(17)
C00R 0.103(2) 0.085(2) 0.0637(17) 0.0161(15) 0.0495(17) 0.0333(18)
C00S 0.100(3) 0.070(2) 0.0736(19) 0.0066(16) 0.0059(18) 0.062(2)
C00T 0.089(2) 0.0635(18) 0.112(2) 0.0184(17) 0.055(2) 0.0418(17)
C00U 0.106(2) 0.0574(17) 0.110(2) 0.0405(17) 0.065(2) 0.0468(17)
C00V 0.0539(18) 0.127(3) 0.0705(19) -0.0111(19) 0.0097(15) 0.0324(18)
C00W 0.118(3) 0.100(3) 0.101(3) 0.034(2) 0.020(2) 0.069(2)

loop_
_atom_type_symbol
_atom_type_description
_atom_type_scat_dispersion_real
_atom_type_scat_dispersion_imag
_atom_type_scat_source
C C 0.0033 0.0016 'International Tables Vol C Tables 4.2.6.8 and 6.1.1.4'
H H 0.0000 0.0000 'International Tables Vol C Tables 4.2.6.8 and 6.1.1.4'
N N 0.0061 0.0033 'International Tables Vol C Tables 4.2.6.8 and 6.1.1.4'
O O 0.0106 0.0060 'International Tables Vol C Tables 4.2.6.8 and 6.1.1.4'

loop_
_geom_angle_atom_site_label_1
_geom_angle_atom_site_label_2
_geom_angle_atom_site_label_3
_geom_angle
_geom_angle_site_symmetry_1
_geom_angle_site_symmetry_3
_geom_angle_publ_flag
C007 O001 C00F 116.92(17) . . ?
C00A O002 C00I 118.29(18) . . ?
C00G N005 C00E 122.7(2) . . ?
C00G N005 C00B 127.44(18) . . ?
C00E N005 C00B 109.84(18) . . ?
O003 C007 O001 126.1(2) . . ?
O003 C007 C00B 120.0(2) . . ?
O001 C007 C00B 113.31(18) . . ?
C00C N008 C00U 117.5(2) . . ?
C00J C1 C00D 120.6(2) . . ?
C00J C1 C00B 132.0(2) . . ?
C00D C1 C00B 107.32(19) . . ?
O004 C00A O002 125.8(2) . . ?
O004 C00A C00B 123.2(2) . . ?
O002 C00A C00B 110.69(18) . . ?
N005 C00B C1 102.49(16) . . ?
N005 C00B C00A 110.22(17) . . ?
C1 C00B C00A 109.09(17) . . ?
N005 C00B C007 109.16(17) . . ?
C1 C00B C007 106.11(16) . . ?
C00A C00B C007 118.51(17) . . ?
N008 C00C C00K 122.7(2) . . ?
N008 C00C C00G 119.1(2) . . ?
C00K C00C C00G 118.2(2) . . ?
C1 C00D C00E 112.9(2) . . ?
C1 C00D C00H 122.9(2) . . ?
C00E C00D C00H 124.2(2) . . ?
C00L C00E C00D 120.1(2) . . ?
C00L C00E N005 132.5(3) . . ?
C00D C00E N005 107.39(19) . . ?
O001 C00F C00R 107.63(19) . . ?
O001 C00F C00T 106.2(2) . . ?
C00R C00F C00T 113.4(2) . . ?
O001 C00F H00F 109.8 . . ?
C00R C00F H00F 109.8 . . ?
C00T C00F H00F 109.8 . . ?
O006 C00G N005 119.3(2) . . ?
O006 C00G C00C 118.4(2) . . ?
N005 C00G C00C 122.3(2) . . ?
C00Q C00H C00P 129.2(3) . . ?
C00Q C00H C00D 115.2(3) . . ?
C00P C00H C00D 115.5(3) . . ?
O002 C00I C00V 105.4(2) . . ?
O002 C00I C00W 108.1(2) . . ?
C00V C00I C00W 114.2(3) . . ?
O002 C00I H00I 109.7 . . ?
C00V C00I H00I 109.7 . . ?
C00W C00I H00I 109.7 . . ?
C1 C00J C00O 117.2(3) . . ?
C1 C00J H00J 121.4 . . ?
C00O C00J H00J 121.4 . . ?
C00M C00K C00C 118.6(3) . . ?
C00M C00K H00K 120.7 . . ?
C00C C00K H00K 120.7 . . ?
C00E C00L C00S 115.8(3) . . ?
C00E C00L H00L 122.1 . . ?
C00S C00L H00L 122.1 . . ?
C00N C00M C00K 120.1(3) . . ?
C00N C00M H00M 119.9 . . ?
C00K C00M H00M 119.9 . . ?
C00M C00N C00U 117.9(3) . . ?
C00M C00N H00N 121.1 . . ?
C00U C00N H00N 121.1 . . ?
C00Q C00O C00J 122.5(3) . . ?
C00Q C00O H00O 118.8 . . ?
C00J C00O H00O 118.8 . . ?
C00S C00P C00H 119.9(3) . . ?
C00S C00P H00P 120.1 . . ?
C00H C00P H00P 120.1 . . ?
C00O C00Q C00H 121.5(2) . . ?
C00O C00Q H00Q 119.3 . . ?
C00H C00Q H00Q 119.3 . . ?
C00F C00R H00A 109.5 . . ?
C00F C00R H00B 109.5 . . ?
H00A C00R H00B 109.5 . . ?
C00F C00R H00C 109.5 . . ?
H00A C00R H00C 109.5 . . ?
H00B C00R H00C 109.5 . . ?
C00P C00S C00L 124.5(3) . . ?
C00P C00S H00S 117.8 . . ?
C00L C00S H00S 117.8 . . ?
C00F C00T H00D 109.5 . . ?
C00F C00T H00E 109.5 . . ?
H00D C00T H00E 109.5 . . ?
C00F C00T H00G 109.5 . . ?
H00D C00T H00G 109.5 . . ?
H00E C00T H00G 109.5 . . ?
N008 C00U C00N 123.2(3) . . ?
N008 C00U H00U 118.4 . . ?
C00N C00U H00U 118.4 . . ?
C00I C00V H00H 109.5 . . ?
C00I C00V H00R 109.5 . . ?
H00H C00V H00R 109.5 . . ?
C00I C00V H00T 109.5 . . ?
H00H C00V H00T 109.5 . . ?
H00R C00V H00T 109.5 . . ?
C00I C00W H00V 109.5 . . ?
C00I C00W H00W 109.5 . . ?
H00V C00W H00W 109.5 . . ?
C00I C00W H00$ 109.5 . . ?
H00V C00W H00$ 109.5 . . ?
H00W C00W H00$ 109.5 . . ?

loop_
_geom_bond_atom_site_label_1
_geom_bond_atom_site_label_2
_geom_bond_distance
_geom_bond_site_symmetry_2
_geom_bond_publ_flag
O001 C007 1.321(2) . ?
O001 C00F 1.470(3) . ?
O002 C00A 1.319(3) . ?
O002 C00I 1.471(3) . ?
O003 C007 1.200(2) . ?
O004 C00A 1.194(3) . ?
N005 C00G 1.362(3) . ?
N005 C00E 1.429(3) . ?
N005 C00B 1.490(3) . ?
O006 C00G 1.231(3) . ?
C007 C00B 1.542(3) . ?
N008 C00C 1.329(3) . ?
N008 C00U 1.340(3) . ?
C1 C00J 1.370(3) . ?
C1 C00D 1.384(3) . ?
C1 C00B 1.534(3) . ?
C00A C00B 1.538(3) . ?
C00C C00K 1.377(3) . ?
C00C C00G 1.505(3) . ?
C00D C00E 1.392(3) . ?
C00D C00H 1.414(3) . ?
C00E C00L 1.375(3) . ?
C00F C00R 1.500(4) . ?
C00F C00T 1.500(4) . ?
C00F H00F 0.9800 . ?
C00H C00Q 1.403(4) . ?
C00H C00P 1.408(4) . ?
C00I C00V 1.496(4) . ?
C00I C00W 1.503(4) . ?
C00I H00I 0.9800 . ?
C00J C00O 1.407(4) . ?
C00J H00J 0.9300 . ?
C00K C00M 1.366(4) . ?
C00K H00K 0.9300 . ?
C00L C00S 1.434(4) . ?
C00L H00L 0.9300 . ?
C00M C00N 1.361(4) . ?
C00M H00M 0.9300 . ?
C00N C00U 1.382(4) . ?
C00N H00N 0.9300 . ?
C00O C00Q 1.361(4) . ?
C00O H00O 0.9300 . ?
C00P C00S 1.365(5) . ?
C00P H00P 0.9300 . ?
C00Q H00Q 0.9300 . ?
C00R H00A 0.9600 . ?
C00R H00B 0.9600 . ?
C00R H00C 0.9600 . ?
C00S H00S 0.9300 . ?
C00T H00D 0.9600 . ?
C00T H00E 0.9600 . ?
C00T H00G 0.9600 . ?
C00U H00U 0.9300 . ?
C00V H00H 0.9600 . ?
C00V H00R 0.9600 . ?
C00V H00T 0.9600 . ?
C00W H00V 0.9600 . ?
C00W H00W 0.9600 . ?
C00W H00$ 0.9600 . ?
